data_9005776
loop_
_publ_author_name
'Ohashi, Y.'

_publ_section_title
;
 Polysynthetically-twinned structures of enstatite and wollastonite
 Sample: OREN
;
_journal_name_full 'Physics and Chemistry of Minerals'
_journal_page_first 217
_journal_page_last 229
_journal_paper_doi 10.1007/BF00309314
_journal_volume 10
_journal_year 1984
_chemical_formula_sum 'Mg O3 Si'
_chemical_name_mineral Enstatite
_space_group_IT_number 61
_symmetry_space_group_name_Hall '-P 2ac 2ab'
_symmetry_space_group_name_H-M 'P b c a'
_cell_angle_alpha 90
_cell_angle_beta 90
_cell_angle_gamma 90
_cell_length_a 18.225
_cell_length_b 8.8128
_cell_length_c 5.180
_cell_formula_units_Z 16
_cell_volume 831.977
_database_code_amcsd 0007358
_exptl_crystal_density_diffrn 3.206
_cod_original_formula_sum 'Mg Si O3'
_cod_database_code 9005776

loop_
_space_group_symop_operation_xyz
x,y,z
x,1/2-y,1/2+z
-x,1/2+y,1/2-z
1/2-x,1/2+y,z
1/2+x,1/2-y,-z
1/2+x,y,1/2-z
1/2-x,-y,1/2+z
-x,-y,-z

loop_
_atom_site_label
_atom_site_fract_x
_atom_site_fract_y
_atom_site_fract_z
_atom_site_U_iso_or_equiv
MgM1 0.37584 0.65383 0.86600 0.00469
MgM2 0.37677 0.48687 0.35890 0.00722
SiA 0.27173 0.34155 0.05050 0.00355
SiB 0.47353 0.33739 0.79800 0.00342
O1A 0.18343 0.33980 0.03470 0.00481
O2A 0.31106 0.50230 0.04330 0.00595
O3A 0.30322 0.22270 0.83110 0.00583
O1B 0.56243 0.34020 0.80010 0.00494
O2B 0.43258 0.48270 0.68950 0.00583
O3B 0.44742 0.19520 0.60390 0.00519

loop_
_cod_related_entry_id
_cod_related_entry_database
_cod_related_entry_code
1 AMCSD 0007358
